data_4106756
loop_
_publ_author_name
'Skye Fortier'
'Nikolas Kaltsoyannis'
'Guang Wu'
'Trevor W. Hayton'

_publ_contact_author_email hayton@chem.ucsb.edu
_publ_contact_author_name 'Trevor W. Hayton'
_publ_section_title
;
 Probing the Reactivity and Electronic Structure of a Uranium(V) Terminal
 Oxo Complex
;
_journal_name_full 'Journal of the American Chemical Society'
_journal_page_first 14224
_journal_page_last 14227
_journal_paper_doi 10.1021/ja206083p
_journal_volume 133
_journal_year 2011
_chemical_formula_sum 'C37 H71 N3 O P Si6 U'
_chemical_formula_weight 1011.51
_chemical_name_systematic
; 
 ? 
;
_space_group_IT_number 33
_symmetry_cell_setting orthorhombic
_symmetry_space_group_name_Hall 'P 2c -2n'
_symmetry_space_group_name_H-M 'P n a 21'
_atom_sites_solution_hydrogens geom
_atom_sites_solution_primary direct
_atom_sites_solution_secondary difmap
_audit_creation_method SHELXL-97
_cell_angle_alpha 90.00
_cell_angle_beta 90.00
_cell_angle_gamma 90.00
_cell_formula_units_Z 4
_cell_length_a 20.7890(6)
_cell_length_b 11.7610(4)
_cell_length_c 19.9035(6)
_cell_measurement_temperature 100(2)
_cell_volume 4866.4(3)
_computing_structure_refinement 'SHELXL-97 (Sheldrick, 2008)'
_computing_structure_solution 'SHELXS-97 (Sheldrick, 2008)'
_diffrn_ambient_temperature 100(2)
_diffrn_measured_fraction_theta_full 0.999
_diffrn_measured_fraction_theta_max 0.999
_diffrn_measurement_device_type 'CCD area detector'
_diffrn_measurement_method 'omega scan'
_diffrn_radiation_monochromator graphite
_diffrn_radiation_source 'fine-focus sealed tube'
_diffrn_radiation_type MoK\a
_diffrn_radiation_wavelength 0.71073
_diffrn_reflns_av_R_equivalents 0.0323
_diffrn_reflns_av_sigmaI/netI 0.0570
_diffrn_reflns_limit_h_max 29
_diffrn_reflns_limit_h_min -29
_diffrn_reflns_limit_k_max 16
_diffrn_reflns_limit_k_min -15
_diffrn_reflns_limit_l_max 23
_diffrn_reflns_limit_l_min -28
_diffrn_reflns_number 38433
_diffrn_reflns_theta_full 30.58
_diffrn_reflns_theta_max 30.58
_diffrn_reflns_theta_min 1.96
_exptl_absorpt_coefficient_mu 3.545
_exptl_absorpt_correction_T_max 0.9325
_exptl_absorpt_correction_T_min 0.4160
_exptl_absorpt_correction_type multi-scan
_exptl_absorpt_process_details SADABS
_exptl_crystal_colour dark_red
_exptl_crystal_density_diffrn 1.381
_exptl_crystal_description plate
_exptl_crystal_F_000 2052
_exptl_crystal_size_max 0.30
_exptl_crystal_size_mid 0.10
_exptl_crystal_size_min 0.02
_refine_diff_density_max 1.322
_refine_diff_density_min -0.891
_refine_diff_density_rms 0.092
_refine_ls_abs_structure_details 'Flack H D (1983), Acta Cryst. A39, 876-881'
_refine_ls_abs_structure_Flack -0.002(3)
_refine_ls_extinction_method none
_refine_ls_goodness_of_fit_ref 0.977
_refine_ls_hydrogen_treatment constr
_refine_ls_matrix_type full
_refine_ls_number_parameters 460
_refine_ls_number_reflns 12678
_refine_ls_number_restraints 1
_refine_ls_restrained_S_all 0.977
_refine_ls_R_factor_all 0.0364
_refine_ls_R_factor_gt 0.0262
_refine_ls_shift/su_max 0.002
_refine_ls_shift/su_mean 0.000
_refine_ls_structure_factor_coef Fsqd
_refine_ls_weighting_details 'calc w=1/[\s^2^(Fo^2^)+(0.0000P)^2^+0.0000P] where P=(Fo^2^+2Fc^2^)/3'
_refine_ls_weighting_scheme calc
_refine_ls_wR_factor_gt 0.0519
_refine_ls_wR_factor_ref 0.0552
_reflns_number_gt 10976
_reflns_number_total 12678
_reflns_threshold_expression >2sigma(I)
_cod_data_source_file ja206083p_si_001_1.cif
_cod_data_source_block Complex_1
_cod_database_code 4106756

loop_
_symmetry_equiv_pos_as_xyz
'x, y, z'
'-x, -y, z+1/2'
'-x+1/2, y+1/2, z+1/2'
'x+1/2, -y+1/2, z'

loop_
_atom_site_label
_atom_site_type_symbol
_atom_site_fract_x
_atom_site_fract_y
_atom_site_fract_z
_atom_site_U_iso_or_equiv
_atom_site_adp_type
_atom_site_occupancy
_atom_site_symmetry_multiplicity
_atom_site_calc_flag
_atom_site_refinement_flags
U1 U 0.336110(4) 0.146693(6) 0.098055(9) 0.01440(3) Uani 1 1 d .
C1 C 0.43357(17) 0.2230(2) 0.04835(17) 0.0225(6) Uani 1 1 d .
H1A H 0.4268 0.2932 0.0238 0.027 Uiso 1 1 calc R
H1B H 0.4688 0.2308 0.0800 0.027 Uiso 1 1 calc R
C2 C 0.52070(18) 0.0228(3) -0.00345(19) 0.0282(7) Uani 1 1 d .
H2A H 0.5315 0.0061 0.0424 0.042 Uiso 1 1 calc R
H2B H 0.5529 0.0717 -0.0224 0.042 Uiso 1 1 calc R
H2C H 0.5188 -0.0467 -0.0287 0.042 Uiso 1 1 calc R
C3 C 0.4245(2) 0.1359(3) -0.09610(17) 0.0282(7) Uani 1 1 d .
H3A H 0.4210 0.0684 -0.1230 0.042 Uiso 1 1 calc R
H3B H 0.4592 0.1819 -0.1125 0.042 Uiso 1 1 calc R
H3C H 0.3850 0.1780 -0.0986 0.042 Uiso 1 1 calc R
C4 C 0.41061(19) -0.2132(3) 0.07307(18) 0.0286(8) Uani 1 1 d .
H4A H 0.4556 -0.1956 0.0701 0.043 Uiso 1 1 calc R
H4B H 0.4042 -0.2926 0.0642 0.043 Uiso 1 1 calc R
H4C H 0.3953 -0.1956 0.1174 0.043 Uiso 1 1 calc R
C5 C 0.3926(2) -0.1720(3) -0.07606(19) 0.0329(8) Uani 1 1 d .
H5A H 0.3681 -0.1323 -0.1096 0.049 Uiso 1 1 calc R
H5B H 0.3863 -0.2524 -0.0811 0.049 Uiso 1 1 calc R
H5C H 0.4374 -0.1544 -0.0813 0.049 Uiso 1 1 calc R
C6 C 0.27852(19) -0.1700(3) 0.0142(2) 0.0296(8) Uani 1 1 d .
H6A H 0.2596 -0.1402 0.0545 0.044 Uiso 1 1 calc R
H6B H 0.2755 -0.2514 0.0144 0.044 Uiso 1 1 calc R
H6C H 0.2560 -0.1405 -0.0242 0.044 Uiso 1 1 calc R
C7 C 0.2192(2) 0.1016(3) -0.0380(2) 0.0397(10) Uani 1 1 d .
H7A H 0.2596 0.0952 -0.0610 0.060 Uiso 1 1 calc R
H7B H 0.1847 0.0878 -0.0689 0.060 Uiso 1 1 calc R
H7C H 0.2175 0.0468 -0.0023 0.060 Uiso 1 1 calc R
C8 C 0.1373(2) 0.2468(3) 0.0521(2) 0.0412(10) Uani 1 1 d .
H8A H 0.1421 0.1906 0.0867 0.062 Uiso 1 1 calc R
H8B H 0.1004 0.2288 0.0251 0.062 Uiso 1 1 calc R
H8C H 0.1316 0.3203 0.0722 0.062 Uiso 1 1 calc R
C9 C 0.1957(2) 0.3451(3) -0.0753(2) 0.0400(10) Uani 1 1 d .
H9A H 0.1929 0.4222 -0.0598 0.060 Uiso 1 1 calc R
H9B H 0.1560 0.3241 -0.0966 0.060 Uiso 1 1 calc R
H9C H 0.2303 0.3385 -0.1071 0.060 Uiso 1 1 calc R
C10 C 0.22918(19) 0.5198(3) 0.07230(19) 0.0303(8) Uani 1 1 d .
H10A H 0.1998 0.5215 0.0351 0.045 Uiso 1 1 calc R
H10B H 0.2439 0.5955 0.0817 0.045 Uiso 1 1 calc R
H10C H 0.2077 0.4898 0.1111 0.045 Uiso 1 1 calc R
C11 C 0.33791(19) 0.4852(3) -0.02774(18) 0.0286(8) Uani 1 1 d .
H11A H 0.3692 0.4320 -0.0443 0.043 Uiso 1 1 calc R
H11B H 0.3586 0.5561 -0.0178 0.043 Uiso 1 1 calc R
H11C H 0.3054 0.4970 -0.0612 0.043 Uiso 1 1 calc R
C12 C 0.35982(17) 0.4518(2) 0.11993(16) 0.0221(6) Uani 1 1 d .
H12A H 0.3496 0.4041 0.1576 0.033 Uiso 1 1 calc R
H12B H 0.3583 0.5301 0.1335 0.033 Uiso 1 1 calc R
H12C H 0.4022 0.4338 0.1040 0.033 Uiso 1 1 calc R
C13 C 0.3426(2) 0.3489(3) 0.3202(2) 0.0331(9) Uani 1 1 d .
H13A H 0.3760 0.3194 0.3487 0.050 Uiso 1 1 calc R
H13B H 0.3086 0.3793 0.3474 0.050 Uiso 1 1 calc R
H13C H 0.3599 0.4079 0.2922 0.050 Uiso 1 1 calc R
C14 C 0.2782(2) 0.1196(3) 0.3245(2) 0.0384(9) Uani 1 1 d .
H14A H 0.2717 0.0500 0.3003 0.058 Uiso 1 1 calc R
H14B H 0.2380 0.1446 0.3431 0.058 Uiso 1 1 calc R
H14C H 0.3085 0.1072 0.3601 0.058 Uiso 1 1 calc R
C15 C 0.23819(18) 0.2934(3) 0.22212(17) 0.0252(7) Uani 1 1 d .
H15A H 0.2496 0.3653 0.2027 0.038 Uiso 1 1 calc R
H15B H 0.2040 0.3040 0.2540 0.038 Uiso 1 1 calc R
H15C H 0.2242 0.2426 0.1873 0.038 Uiso 1 1 calc R
C16 C 0.4434(2) 0.0831(3) 0.32515(18) 0.0372(9) Uani 1 1 d .
H16A H 0.4306 0.1405 0.3567 0.056 Uiso 1 1 calc R
H16B H 0.4863 0.0582 0.3355 0.056 Uiso 1 1 calc R
H16C H 0.4145 0.0197 0.3280 0.056 Uiso 1 1 calc R
C17 C 0.4999(2) 0.2651(3) 0.2367(2) 0.0393(9) Uani 1 1 d .
H17A H 0.5071 0.2887 0.1911 0.059 Uiso 1 1 calc R
H17B H 0.5399 0.2414 0.2563 0.059 Uiso 1 1 calc R
H17C H 0.4825 0.3275 0.2620 0.059 Uiso 1 1 calc R
C18 C 0.4764(2) 0.0279(3) 0.1841(2) 0.0373(9) Uani 1 1 d .
H18A H 0.4481 -0.0366 0.1842 0.056 Uiso 1 1 calc R
H18B H 0.5176 0.0060 0.2016 0.056 Uiso 1 1 calc R
H18C H 0.4814 0.0553 0.1389 0.056 Uiso 1 1 calc R
C19 C 0.64309(19) 0.4639(3) 0.2149(2) 0.0308(8) Uani 1 1 d .
H19A H 0.6786 0.4513 0.1850 0.046 Uiso 1 1 calc R
H19B H 0.6098 0.4096 0.2056 0.046 Uiso 1 1 calc R
H19C H 0.6572 0.4554 0.2605 0.046 Uiso 1 1 calc R
C20 C 0.58848(17) 0.6221(3) 0.11723(16) 0.0219(7) Uani 1 1 d .
C21 C 0.61340(17) 0.7091(3) 0.07767(16) 0.0248(7) Uani 1 1 d .
H21 H 0.6435 0.7592 0.0955 0.030 Uiso 1 1 calc R
C22 C 0.59332(19) 0.7208(3) 0.01180(19) 0.0315(8) Uani 1 1 d .
H22 H 0.6100 0.7788 -0.0147 0.038 Uiso 1 1 calc R
C23 C 0.5482(2) 0.6458(3) -0.01485(19) 0.0329(8) Uani 1 1 d .
H23 H 0.5348 0.6535 -0.0592 0.039 Uiso 1 1 calc R
C24 C 0.5233(2) 0.5599(3) 0.02476(19) 0.0372(9) Uani 1 1 d .
H24 H 0.4929 0.5103 0.0070 0.045 Uiso 1 1 calc R
C25 C 0.54328(17) 0.5469(3) 0.0909(2) 0.0302(7) Uani 1 1 d .
H25 H 0.5267 0.4887 0.1174 0.036 Uiso 1 1 calc R
C26 C 0.54361(17) 0.6250(3) 0.25535(16) 0.0212(6) Uani 1 1 d .
C27 C 0.5351(3) 0.5622(3) 0.31321(19) 0.0406(10) Uani 1 1 d .
H27 H 0.5651 0.5074 0.3257 0.049 Uiso 1 1 calc R
C28 C 0.4806(3) 0.5823(4) 0.3529(2) 0.0561(15) Uani 1 1 d .
H28 H 0.4737 0.5387 0.3912 0.067 Uiso 1 1 calc R
C29 C 0.4380(3) 0.6639(4) 0.3362(3) 0.0539(14) Uani 1 1 d .
H29 H 0.4020 0.6757 0.3631 0.065 Uiso 1 1 calc R
C30 C 0.4471(2) 0.7307(4) 0.2793(2) 0.0436(10) Uani 1 1 d .
H30 H 0.4185 0.7888 0.2690 0.052 Uiso 1 1 calc R
C31 C 0.4992(2) 0.7093(3) 0.23849(19) 0.0338(8) Uani 1 1 d .
H31 H 0.5049 0.7514 0.1994 0.041 Uiso 1 1 calc R
C32 C 0.67353(15) 0.7054(2) 0.22334(16) 0.0196(6) Uani 1 1 d .
C33 C 0.65789(18) 0.8046(3) 0.25707(19) 0.0281(7) Uani 1 1 d .
H33 H 0.6157 0.8181 0.2702 0.034 Uiso 1 1 calc R
C34 C 0.7057(2) 0.8841(3) 0.2712(2) 0.0325(8) Uani 1 1 d .
H34 H 0.6954 0.9506 0.2941 0.039 Uiso 1 1 calc R
C35 C 0.7679(2) 0.8645(3) 0.25160(18) 0.0325(8) Uani 1 1 d .
H35 H 0.7998 0.9176 0.2612 0.039 Uiso 1 1 calc R
C36 C 0.78332(19) 0.7652(3) 0.21724(19) 0.0326(8) Uani 1 1 d .
H36 H 0.8255 0.7529 0.2034 0.039 Uiso 1 1 calc R
C37 C 0.73696(17) 0.6846(3) 0.20336(18) 0.0262(7) Uani 1 1 d .
H37 H 0.7477 0.6177 0.1811 0.031 Uiso 1 1 calc R
N1 N 0.37809(13) 0.01476(19) 0.02593(13) 0.0190(5) Uani 1 1 d .
N3 N 0.36646(14) 0.1808(2) 0.21026(13) 0.0197(5) Uani 1 1 d .
N2 N 0.27927(13) 0.28598(19) 0.04299(13) 0.0188(5) Uani 1 1 d .
O1 O 0.26718(12) 0.05742(18) 0.12350(11) 0.0232(5) Uani 1 1 d .
P1 P 0.61264(4) 0.60388(6) 0.20282(4) 0.01887(15) Uani 1 1 d .
Si2 Si 0.36511(5) -0.12671(6) 0.00973(5) 0.02100(18) Uani 1 1 d .
Si1 Si 0.44054(4) 0.09543(6) -0.00671(5) 0.01942(17) Uani 1 1 d .
Si3 Si 0.21116(5) 0.24813(7) -0.00210(5) 0.0263(2) Uani 1 1 d .
Si4 Si 0.29984(5) 0.42697(6) 0.05081(5) 0.02051(18) Uani 1 1 d .
Si5 Si 0.31008(5) 0.23119(7) 0.26589(4) 0.02239(18) Uani 1 1 d .
Si6 Si 0.44145(5) 0.14329(7) 0.23777(5) 0.02325(19) Uani 1 1 d .

loop_
_atom_site_aniso_label
_atom_site_aniso_U_11
_atom_site_aniso_U_22
_atom_site_aniso_U_33
_atom_site_aniso_U_23
_atom_site_aniso_U_13
_atom_site_aniso_U_12
U1 0.01557(4) 0.01231(4) 0.01532(5) 0.00255(6) -0.00205(7) -0.00127(3)
C1 0.0206(16) 0.0193(12) 0.0276(17) 0.0045(12) -0.0051(14) -0.0056(12)
C2 0.0283(19) 0.0289(14) 0.0273(18) -0.0026(13) 0.0031(15) 0.0008(14)
C3 0.038(2) 0.0273(14) 0.0191(17) 0.0029(13) 0.0020(15) -0.0030(14)
C4 0.036(2) 0.0199(12) 0.0299(18) 0.0042(11) -0.0022(15) 0.0016(13)
C5 0.046(2) 0.0250(14) 0.0276(19) -0.0066(13) 0.0061(17) -0.0095(15)
C6 0.0275(19) 0.0198(13) 0.041(2) -0.0006(13) 0.0031(17) -0.0038(13)
C7 0.047(3) 0.0264(15) 0.046(2) -0.0009(16) -0.026(2) -0.0011(17)
C8 0.0207(19) 0.0399(19) 0.063(3) 0.0163(19) -0.0112(19) -0.0013(16)
C9 0.050(3) 0.0295(16) 0.041(2) 0.0082(15) -0.026(2) -0.0045(17)
C10 0.0325(19) 0.0212(13) 0.037(2) 0.0039(12) -0.0044(16) 0.0072(14)
C11 0.037(2) 0.0217(13) 0.0267(18) 0.0099(13) -0.0024(15) -0.0047(14)
C12 0.0218(15) 0.0194(12) 0.0250(15) 0.0012(11) -0.0011(12) -0.0034(12)
C13 0.044(2) 0.0315(16) 0.0238(19) -0.0064(14) -0.0063(16) 0.0030(16)
C14 0.039(2) 0.0435(19) 0.033(2) 0.0163(17) 0.0042(18) -0.0029(18)
C15 0.0290(19) 0.0228(13) 0.0239(17) 0.0029(12) 0.0008(14) 0.0004(13)
C16 0.048(3) 0.0403(19) 0.0230(18) 0.0047(15) -0.0170(17) 0.0063(18)
C17 0.029(2) 0.0397(18) 0.049(2) -0.0009(17) -0.0129(18) -0.0080(16)
C18 0.042(3) 0.0381(18) 0.032(2) -0.0013(15) -0.0093(18) 0.0173(17)
C19 0.0250(17) 0.0193(13) 0.048(2) 0.0004(14) 0.0028(17) 0.0026(13)
C20 0.0215(16) 0.0231(12) 0.0211(16) -0.0045(10) 0.0056(12) 0.0008(12)
C21 0.0252(17) 0.0242(13) 0.0250(18) -0.0021(11) 0.0038(12) -0.0010(13)
C22 0.032(2) 0.0351(16) 0.0271(19) 0.0020(14) 0.0031(16) -0.0058(15)
C23 0.033(2) 0.0461(19) 0.0199(18) -0.0041(15) 0.0037(15) -0.0049(16)
C24 0.039(2) 0.0449(19) 0.0283(19) -0.0095(16) 0.0010(16) -0.0122(18)
C25 0.0297(16) 0.0340(13) 0.0269(18) -0.0038(18) 0.0042(19) -0.0102(12)
C26 0.0206(16) 0.0248(13) 0.0183(16) -0.0016(11) 0.0032(13) -0.0028(12)
C27 0.065(3) 0.0267(15) 0.030(2) 0.0054(15) 0.015(2) 0.0049(18)
C28 0.095(4) 0.037(2) 0.036(2) 0.0026(17) 0.037(3) -0.009(2)
C29 0.049(3) 0.051(2) 0.061(3) -0.023(2) 0.037(3) -0.017(2)
C30 0.027(2) 0.060(2) 0.043(2) -0.014(2) -0.0001(18) 0.0105(19)
C31 0.029(2) 0.051(2) 0.0219(18) -0.0018(15) 0.0008(15) 0.0097(17)
C32 0.0179(16) 0.0215(12) 0.0195(15) 0.0000(11) 0.0010(12) 0.0000(11)
C33 0.0277(19) 0.0246(14) 0.0319(19) -0.0034(14) 0.0065(15) -0.0006(13)
C34 0.039(2) 0.0268(14) 0.032(2) -0.0102(14) 0.0042(17) -0.0038(15)
C35 0.036(2) 0.0371(17) 0.0244(18) -0.0020(14) 0.0002(16) -0.0156(16)
C36 0.0215(18) 0.0461(19) 0.0301(19) -0.0061(16) 0.0027(15) -0.0047(15)
C37 0.0204(17) 0.0310(14) 0.0271(18) -0.0051(14) 0.0014(14) 0.0005(13)
N1 0.0215(14) 0.0153(10) 0.0204(13) 0.0007(9) 0.0014(11) -0.0037(10)
N3 0.0233(14) 0.0183(10) 0.0175(13) 0.0035(9) -0.0050(11) -0.0015(10)
N2 0.0183(13) 0.0141(9) 0.0239(14) 0.0027(9) -0.0028(11) -0.0027(9)
O1 0.0235(12) 0.0219(9) 0.0241(11) 0.0051(8) -0.0048(9) -0.0070(9)
P1 0.0170(4) 0.0176(3) 0.0220(4) 0.0002(3) 0.0029(3) 0.0002(3)
Si2 0.0254(5) 0.0154(3) 0.0222(5) -0.0004(3) 0.0027(4) -0.0034(3)
Si1 0.0203(4) 0.0179(3) 0.0201(4) 0.0011(3) 0.0020(3) -0.0027(3)
Si3 0.0265(5) 0.0187(3) 0.0337(5) 0.0067(4) -0.0146(4) -0.0025(3)
Si4 0.0247(5) 0.0136(3) 0.0232(4) 0.0038(3) -0.0027(4) -0.0011(3)
Si5 0.0277(5) 0.0220(3) 0.0175(4) 0.0038(3) -0.0006(4) -0.0019(4)
Si6 0.0250(5) 0.0231(4) 0.0216(5) 0.0021(3) -0.0079(4) 0.0003(4)

loop_
_atom_type_symbol
_atom_type_description
_atom_type_scat_dispersion_real
_atom_type_scat_dispersion_imag
_atom_type_scat_source
C C 0.0033 0.0016 'International Tables Vol C Tables 4.2.6.8 and 6.1.1.4'
H H 0.0000 0.0000 'International Tables Vol C Tables 4.2.6.8 and 6.1.1.4'
N N 0.0061 0.0033 'International Tables Vol C Tables 4.2.6.8 and 6.1.1.4'
O O 0.0106 0.0060 'International Tables Vol C Tables 4.2.6.8 and 6.1.1.4'
Si Si 0.0817 0.0704 'International Tables Vol C Tables 4.2.6.8 and 6.1.1.4'
P P 0.1023 0.0942 'International Tables Vol C Tables 4.2.6.8 and 6.1.1.4'
U U -9.6767 9.6646 'International Tables Vol C Tables 4.2.6.8 and 6.1.1.4'

loop_
_geom_angle_atom_site_label_1
_geom_angle_atom_site_label_2
_geom_angle_atom_site_label_3
_geom_angle
O1 U1 N1 94.73(10)
O1 U1 N2 97.88(10)
N1 U1 N2 112.37(9)
O1 U1 N3 92.57(9)
N1 U1 N3 127.49(9)
N2 U1 N3 117.93(9)
O1 U1 C1 165.83(10)
N1 U1 C1 71.11(10)
N2 U1 C1 88.36(10)
N3 U1 C1 95.73(10)
Si1 C1 U1 90.41(12)
C21 C20 C25 120.4(3)
C21 C20 P1 121.5(3)
C25 C20 P1 118.1(3)
C22 C21 C20 119.8(3)
C21 C22 C23 120.1(3)
C24 C23 C22 119.9(4)
C23 C24 C25 120.6(3)
C24 C25 C20 119.2(3)
C27 C26 C31 119.8(3)
C27 C26 P1 121.0(3)
C31 C26 P1 119.2(3)
C26 C27 C28 118.9(4)
C29 C28 C27 120.9(4)
C28 C29 C30 120.9(4)
C31 C30 C29 119.0(4)
C30 C31 C26 120.5(4)
C33 C32 C37 120.4(3)
C33 C32 P1 120.5(3)
C37 C32 P1 119.1(2)
C32 C33 C34 119.7(3)
C35 C34 C33 120.2(3)
C34 C35 C36 119.9(3)
C37 C36 C35 121.0(4)
C36 C37 C32 118.8(3)
Si2 N1 Si1 125.30(16)
Si2 N1 U1 135.70(15)
Si1 N1 U1 98.60(11)
Si6 N3 Si5 120.31(16)
Si6 N3 U1 120.25(14)
Si5 N3 U1 119.15(14)
Si4 N2 Si3 119.83(15)
Si4 N2 U1 121.09(14)
Si3 N2 U1 118.92(11)
C19 P1 C32 109.59(16)
C19 P1 C20 109.81(17)
C32 P1 C20 109.65(15)
C19 P1 C26 109.53(17)
C32 P1 C26 109.94(15)
C20 P1 C26 108.31(16)
N1 Si2 C6 113.94(15)
N1 Si2 C4 108.68(14)
C6 Si2 C4 107.79(17)
N1 Si2 C5 113.46(14)
C6 Si2 C5 104.96(18)
C4 Si2 C5 107.69(18)
N1 Si1 C1 99.32(14)
N1 Si1 C3 111.20(16)
C1 Si1 C3 109.92(15)
N1 Si1 C2 113.79(14)
C1 Si1 C2 114.57(16)
C3 Si1 C2 107.89(18)
N2 Si3 C7 111.10(16)
N2 Si3 C8 111.89(18)
C7 Si3 C8 106.6(2)
N2 Si3 C9 112.67(16)
C7 Si3 C9 106.14(19)
C8 Si3 C9 108.1(2)
N2 Si4 C12 112.40(13)
N2 Si4 C10 112.73(15)
C12 Si4 C10 105.16(16)
N2 Si4 C11 112.35(15)
C12 Si4 C11 105.83(16)
C10 Si4 C11 107.85(16)
N3 Si5 C14 113.62(17)
N3 Si5 C15 112.23(15)
C14 Si5 C15 106.22(18)
N3 Si5 C13 112.25(17)
C14 Si5 C13 106.5(2)
C15 Si5 C13 105.43(16)
N3 Si6 C18 110.95(17)
N3 Si6 C16 114.45(18)
C18 Si6 C16 104.28(18)
N3 Si6 C17 112.87(16)
C18 Si6 C17 107.2(2)
C16 Si6 C17 106.5(2)

loop_
_geom_bond_atom_site_label_1
_geom_bond_atom_site_label_2
_geom_bond_distance
U1 O1 1.847(2)
U1 N1 2.287(3)
U1 N2 2.298(2)
U1 N3 2.355(3)
U1 C1 2.427(3)
C1 Si1 1.863(3)
C2 Si1 1.874(4)
C3 Si1 1.872(4)
C4 Si2 1.876(3)
C5 Si2 1.878(4)
C6 Si2 1.873(4)
C7 Si3 1.873(4)
C8 Si3 1.877(5)
C9 Si3 1.878(4)
C10 Si4 1.880(4)
C11 Si4 1.881(4)
C12 Si4 1.880(3)
C13 Si5 1.882(4)
C14 Si5 1.877(4)
C15 Si5 1.878(4)
C16 Si6 1.878(4)
C17 Si6 1.879(4)
C18 Si6 1.874(4)
C19 P1 1.780(3)
C20 C21 1.390(5)
C20 C25 1.393(5)
C20 P1 1.789(3)
C21 C22 1.383(5)
C22 C23 1.393(5)
C23 C24 1.382(5)
C24 C25 1.390(6)
C26 C27 1.379(5)
C26 C31 1.396(5)
C26 P1 1.793(3)
C27 C28 1.401(7)
C28 C29 1.347(8)
C29 C30 1.391(7)
C30 C31 1.377(6)
C32 C33 1.385(4)
C32 C37 1.399(5)
C32 P1 1.788(3)
C33 C34 1.393(5)
C34 C35 1.370(6)
C35 C36 1.391(5)
C36 C37 1.379(5)
N1 Si2 1.716(2)
N1 Si1 1.734(3)
N3 Si6 1.710(3)
N3 Si5 1.718(3)
N2 Si4 1.719(2)
N2 Si3 1.735(3)
